data_1521285
loop_
_publ_author_name
'Reinholdt, Anders'
'Vibenholt, Johan E.'
'Morsing, Thorbj\/orn J.'
'Schau-Magnussen, Magnus'
'Reeler, Nini E. A.'
'Bendix, Jesper'

_publ_section_title
;
 Carbide complexes as \p-acceptor ligands
;
_journal_issue 10
_journal_name_full 'Chem. Sci.'
_journal_page_first 5815
_journal_paper_doi 10.1039/C5SC02077H
_journal_volume 6
_journal_year 2015
_chemical_formula_moiety 'C39 H72 Cl4 O P2 Pt Ru S, C H2 Cl2'
_chemical_formula_sum 'C40 H74 Cl6 O P2 Pt Ru S'
_chemical_formula_weight 1173.85
_chemical_name_systematic
;
 ?
;
_space_group_crystal_system triclinic
_space_group_IT_number 2
_space_group_name_Hall '-P 1'
_space_group_name_H-M_alt 'P -1'
_symmetry_space_group_name_Hall '-P 1'
_symmetry_space_group_name_H-M 'P -1'
_atom_sites_solution_hydrogens geom
_atom_sites_solution_primary iterative
_audit_creation_date 2015-05-26
_audit_creation_method
;
Olex2 1.2
(compiled 2015.01.26 svn.r3151 for OlexSys, GUI svn.r4998)
;
_audit_update_record
;
2015-05-26 deposited with the CCDC.
2015-07-07 downloaded from the CCDC.
;
_cell_angle_alpha 77.214(9)
_cell_angle_beta 80.085(5)
_cell_angle_gamma 82.926(6)
_cell_formula_units_Z 2
_cell_length_a 10.4320(7)
_cell_length_b 12.7130(12)
_cell_length_c 19.025(3)
_cell_measurement_temperature 122(2)
_cell_volume 2414.3(5)
_computing_molecular_graphics 'Olex2 (Dolomanov et al., 2009)'
_computing_publication_material 'Olex2 (Dolomanov et al., 2009)'
_computing_structure_refinement 'ShelXL (Sheldrick, 2008)'
_computing_structure_solution 'olex2.solve (Bourhis et al., 2015)'
_diffrn_ambient_temperature 122.15
_diffrn_measured_fraction_theta_full 0.999
_diffrn_measured_fraction_theta_max 1.000
_diffrn_measurement_device_type diffractometer
_diffrn_radiation_type MoK\a
_diffrn_radiation_wavelength 0.71073
_diffrn_reflns_av_R_equivalents 0.0279
_diffrn_reflns_av_unetI/netI 0.0134
_diffrn_reflns_laue_measured_fraction_full 0.999
_diffrn_reflns_laue_measured_fraction_max 1.000
_diffrn_reflns_limit_h_max 12
_diffrn_reflns_limit_h_min -13
_diffrn_reflns_limit_k_max 15
_diffrn_reflns_limit_k_min -15
_diffrn_reflns_limit_l_max 23
_diffrn_reflns_limit_l_min -23
_diffrn_reflns_number 66702
_diffrn_reflns_point_group_measured_fraction_full 0.999
_diffrn_reflns_point_group_measured_fraction_max 1.000
_diffrn_reflns_theta_full 25.242
_diffrn_reflns_theta_max 26.372
_diffrn_reflns_theta_min 1.110
_exptl_absorpt_coefficient_mu 3.678
_exptl_absorpt_correction_T_max 0.663
_exptl_absorpt_correction_T_min 0.485
_exptl_absorpt_correction_type integration
_exptl_absorpt_process_details
;
Gaussian integration (Coppens, 1970)
;
_exptl_crystal_density_diffrn 1.615
_exptl_crystal_description prism
_exptl_crystal_F_000 1184
_exptl_crystal_size_max 0.218
_exptl_crystal_size_mid 0.175
_exptl_crystal_size_min 0.120
_refine_diff_density_max 0.699
_refine_diff_density_min -0.832
_refine_diff_density_rms 0.116
_refine_ls_extinction_method none
_refine_ls_goodness_of_fit_ref 1.171
_refine_ls_hydrogen_treatment refall
_refine_ls_matrix_type full
_refine_ls_number_parameters 471
_refine_ls_number_reflns 9858
_refine_ls_number_restraints 0
_refine_ls_restrained_S_all 1.171
_refine_ls_R_factor_all 0.0142
_refine_ls_R_factor_gt 0.0131
_refine_ls_shift/su_max 0.003
_refine_ls_shift/su_mean 0.000
_refine_ls_structure_factor_coef Fsqd
_refine_ls_weighting_details
;
 w=1/[\s^2^(Fo^2^)+(0.0177P)^2^+1.1832P]
 where P=(Fo^2^+2Fc^2^)/3
;
_refine_ls_weighting_scheme calc
_refine_ls_wR_factor_gt 0.0364
_refine_ls_wR_factor_ref 0.0371
_reflns_Friedel_coverage 0.000
_reflns_number_gt 9580
_reflns_number_total 9858
_reflns_threshold_expression 'I > 2\s(I)'
_cod_data_source_file c5sc02077h2.cif
_cod_data_source_block shelxl
_cod_depositor_comments 'Adding full bibliography for 1521279--1521290.cif.'
_cod_original_cell_volume 2414.3(4)
_cod_database_code 1521285
_shelxl_version_number 2013-2
_shelx_space_group_comment
;
The symmetry employed for this shelxl refinement is uniquely defined
by the following loop, which should always be used as a source of
symmetry information in preference to the above space-group names.
They are only intended as comments.
;
_olex2_refinement_description
;
1. Fixed Uiso
 At 1.2 times of:
  All C(H) groups, All C(H,H) groups
 At 1.5 times of:
  All C(H,H,H) groups
2.a Ternary CH refined with riding coordinates:
 C0AA(H0AA), C36(H36), C3AA(H3AA), C4AA(H4AA), C5AA(H5AA), C8AA(H8AA)
2.b Secondary CH2 refined with riding coordinates:
 C1AA(H1AA,H1AB), C20(H20A,H20B), C23(H23A,H23B), C24(H24A,H24B), C25(H25A,
 H25B), C30(H30A,H30B), C34(H34A,H34B), C37(H37A,H37B), C51(H51A,H51B),
 C52(H52A,H52B), C53(H53A,H53B), C55(H55A,H55B), C6AA(H6AA,H6AB), C7AA(H7AA,
 H7AB), C10(H10A,H10B), C11(H11A,H11B), C12(H12A,H12B), C13(H13A,H13B),
 C15(H15A,H15B), C16(H16A,H16B), C17(H17A,H17B), C18(H18A,H18B), C19(H19A,H19B),
  C1(H1A,H1B), C2(H2A,H2B), C3(H3A,H3B), C4(H4A,H4B), C5(H5A,H5B), C6(H6A,H6B),
 C7(H7A,H7B), C8(H8A,H8B)
2.c Idealised Me refined as rotating group:
 C9(H9A,H9B,H9C), C14(H14A,H14B,H14C)
;

loop_
_space_group_symop_operation_xyz
'x, y, z'
'-x, -y, -z'

loop_
_atom_site_label
_atom_site_type_symbol
_atom_site_fract_x
_atom_site_fract_y
_atom_site_fract_z
_atom_site_U_iso_or_equiv
_atom_site_adp_type
_atom_site_occupancy
_atom_site_site_symmetry_order
_atom_site_calc_flag
_atom_site_refinement_flags_posn
Pt1 Pt 0.10280(2) 0.55926(2) 0.60916(2) 0.01020(2) Uani 1 1 d .
Ru2 Ru 0.22204(2) 0.39373(2) 0.76817(2) 0.00858(3) Uani 1 1 d .
S3 S 0.29183(4) 0.54102(3) 0.53498(2) 0.01373(8) Uani 1 1 d .
Cl4 Cl 0.44164(4) 0.35270(3) 0.72430(2) 0.01348(8) Uani 1 1 d .
Cl5 Cl 0.03129(4) 0.38918(3) 0.85481(2) 0.01459(8) Uani 1 1 d .
Cl6 Cl -0.09480(4) 0.59116(4) 0.68163(2) 0.01855(9) Uani 1 1 d .
Cl7 Cl 0.01505(4) 0.66103(4) 0.50777(2) 0.01914(9) Uani 1 1 d .
P8 P 0.29703(4) 0.52813(3) 0.82185(2) 0.01056(8) Uani 1 1 d .
P9 P 0.17384(4) 0.21731(3) 0.75438(2) 0.00989(8) Uani 1 1 d .
Cl10 Cl 0.11194(6) 0.86094(5) 0.61015(3) 0.04011(13) Uani 1 1 d .
Cl11 Cl -0.13517(7) 0.99570(5) 0.59986(4) 0.04900(16) Uani 1 1 d .
C0AA C 0.26842(16) 0.17498(13) 0.67193(9) 0.0122(3) Uani 1 1 d .
H0AA H 0.3564 0.2024 0.6655 0.015 Uiso 1 1 calc R
C1AA C 0.13833(18) 0.10927(15) 0.90555(9) 0.0183(4) Uani 1 1 d .
H1AA H 0.1475 0.1764 0.9218 0.022 Uiso 1 1 calc R
H1AB H 0.0454 0.1080 0.9011 0.022 Uiso 1 1 calc R
C20 C -0.07687(16) 0.29565(14) 0.71344(9) 0.0151(3) Uani 1 1 d .
H20A H -0.0540 0.3664 0.7189 0.018 Uiso 1 1 calc R
H20B H -0.0521 0.2905 0.6616 0.018 Uiso 1 1 calc R
C23 C -0.0464(2) 0.87308(19) 0.58661(16) 0.0397(6) Uani 1 1 d .
H23A H -0.0395 0.8684 0.5348 0.048 Uiso 1 1 calc R
H23B H -0.0944 0.8120 0.6166 0.048 Uiso 1 1 calc R
C24 C 0.29800(17) 0.21111(14) 0.53448(9) 0.0164(3) Uani 1 1 d .
H24A H 0.2562 0.2466 0.4913 0.020 Uiso 1 1 calc R
H24B H 0.3813 0.2435 0.5304 0.020 Uiso 1 1 calc R
C25 C 0.20807(16) 0.23152(14) 0.60370(9) 0.0136(3) Uani 1 1 d .
H25A H 0.1224 0.2040 0.6059 0.016 Uiso 1 1 calc R
H25B H 0.1934 0.3104 0.6022 0.016 Uiso 1 1 calc R
C30 C 0.38156(19) 0.03101(16) 0.60427(10) 0.0219(4) Uani 1 1 d .
H30A H 0.4691 0.0547 0.6028 0.026 Uiso 1 1 calc R
H30B H 0.3920 -0.0477 0.6052 0.026 Uiso 1 1 calc R
C34 C 0.40926(19) 0.00726(17) 0.89416(11) 0.0270(4) Uani 1 1 d .
H34A H 0.4010 -0.0593 0.8770 0.032 Uiso 1 1 calc R
H34B H 0.5020 0.0086 0.8990 0.032 Uiso 1 1 calc R
C36 C 0.22316(16) 0.10888(13) 0.83097(9) 0.0130(3) Uani 1 1 d .
H36 H 0.2129 0.0385 0.8181 0.016 Uiso 1 1 calc R
C37 C 0.17994(19) 0.01035(15) 0.96220(10) 0.0205(4) Uani 1 1 d .
H37A H 0.1273 0.0139 1.0103 0.025 Uiso 1 1 calc R
H37B H 0.1622 -0.0564 0.9483 0.025 Uiso 1 1 calc R
C51 C -0.22396(17) 0.28720(15) 0.73644(11) 0.0208(4) Uani 1 1 d .
H51A H -0.2491 0.2983 0.7871 0.025 Uiso 1 1 calc R
H51B H -0.2721 0.3450 0.7044 0.025 Uiso 1 1 calc R
C52 C 0.3247(2) 0.00499(17) 0.96831(11) 0.0256(4) Uani 1 1 d .
H52A H 0.3407 0.0672 0.9881 0.031 Uiso 1 1 calc R
H52B H 0.3493 -0.0623 1.0026 0.031 Uiso 1 1 calc R
C53 C 0.36809(17) 0.10693(15) 0.83792(10) 0.0187(4) Uani 1 1 d .
H53A H 0.4223 0.1053 0.7900 0.022 Uiso 1 1 calc R
H53B H 0.3828 0.1736 0.8531 0.022 Uiso 1 1 calc R
C55 C 0.29332(18) 0.05219(14) 0.67408(10) 0.0179(4) Uani 1 1 d .
H55A H 0.3356 0.0164 0.7171 0.022 Uiso 1 1 calc R
H55B H 0.2091 0.0211 0.6787 0.022 Uiso 1 1 calc R
O1 O 0.39748(12) 0.47047(12) 0.56729(7) 0.0236(3) Uani 1 1 d .
C2AA C 0.16967(15) 0.47211(13) 0.69321(9) 0.0123(3) Uani 1 1 d .
C3AA C -0.00237(15) 0.20361(13) 0.76138(9) 0.0123(3) Uani 1 1 d .
H3AA H -0.0397 0.2098 0.8125 0.015 Uiso 1 1 calc R
C4AA C 0.37196(16) 0.45687(14) 0.90384(9) 0.0139(3) Uani 1 1 d .
H4AA H 0.3847 0.5142 0.9299 0.017 Uiso 1 1 calc R
C5AA C 0.15937(16) 0.61887(13) 0.85657(9) 0.0129(3) Uani 1 1 d .
H5AA H 0.0862 0.5717 0.8768 0.015 Uiso 1 1 calc R
C6AA C 0.47687(17) 0.68447(14) 0.80686(9) 0.0162(3) Uani 1 1 d .
H6AA H 0.4081 0.7447 0.8113 0.019 Uiso 1 1 calc R
H6AB H 0.4908 0.6461 0.8566 0.019 Uiso 1 1 calc R
C7AA C 0.41072(18) 0.66267(16) 0.68959(9) 0.0184(4) Uani 1 1 d .
H7AA H 0.3389 0.7211 0.6915 0.022 Uiso 1 1 calc R
H7AB H 0.3861 0.6102 0.6639 0.022 Uiso 1 1 calc R
C8AA C 0.43172(16) 0.60577(14) 0.76714(9) 0.0130(3) Uani 1 1 d .
H8AA H 0.5078 0.5508 0.7610 0.016 Uiso 1 1 calc R
C9 C 0.27057(18) 0.50048(15) 0.45438(10) 0.0198(4) Uani 1 1 d .
H9A H 0.2391 0.4282 0.4672 0.030 Uiso 1 1 calc GR
H9B H 0.3543 0.4989 0.4219 0.030 Uiso 1 1 calc GR
H9C H 0.2066 0.5521 0.4296 0.030 Uiso 1 1 calc GR
C10 C 0.10969(18) 0.70380(15) 0.79396(10) 0.0188(4) Uani 1 1 d .
H10A H 0.1748 0.7573 0.7739 0.023 Uiso 1 1 calc R
H10B H 0.0986 0.6680 0.7545 0.023 Uiso 1 1 calc R
C11 C -0.03721(17) 0.09288(14) 0.75447(11) 0.0181(4) Uani 1 1 d .
H11A H 0.0107 0.0346 0.7863 0.022 Uiso 1 1 calc R
H11B H -0.0108 0.0835 0.7035 0.022 Uiso 1 1 calc R
C12 C 0.17575(17) 0.67265(15) 0.91912(9) 0.0167(3) Uani 1 1 d .
H12A H 0.2055 0.6169 0.9597 0.020 Uiso 1 1 calc R
H12B H 0.2426 0.7252 0.9017 0.020 Uiso 1 1 calc R
C13 C 0.27978(19) 0.38074(16) 0.95723(10) 0.0218(4) Uani 1 1 d .
H13A H 0.2635 0.3226 0.9336 0.026 Uiso 1 1 calc R
H13B H 0.1950 0.4217 0.9699 0.026 Uiso 1 1 calc R
C14 C 0.34506(18) 0.67253(16) 0.49690(10) 0.0214(4) Uani 1 1 d .
H14A H 0.2760 0.7185 0.4729 0.032 Uiso 1 1 calc GR
H14B H 0.4240 0.6667 0.4612 0.032 Uiso 1 1 calc GR
H14C H 0.3644 0.7047 0.5358 0.032 Uiso 1 1 calc GR
C15 C 0.50759(18) 0.39730(16) 0.88652(10) 0.0208(4) Uani 1 1 d .
H15A H 0.5003 0.3402 0.8599 0.025 Uiso 1 1 calc R
H15B H 0.5672 0.4490 0.8548 0.025 Uiso 1 1 calc R
C16 C 0.32592(19) 0.09047(15) 0.53571(10) 0.0200(4) Uani 1 1 d .
H16A H 0.3890 0.0795 0.4922 0.024 Uiso 1 1 calc R
H16B H 0.2441 0.0599 0.5337 0.024 Uiso 1 1 calc R
C17 C -0.02093(19) 0.76196(17) 0.82091(11) 0.0252(4) Uani 1 1 d .
H17A H -0.0493 0.8188 0.7805 0.030 Uiso 1 1 calc R
H17B H -0.0882 0.7095 0.8367 0.030 Uiso 1 1 calc R
C18 C 0.56441(19) 0.34596(16) 0.95679(11) 0.0233(4) Uani 1 1 d .
H18A H 0.6491 0.3046 0.9445 0.028 Uiso 1 1 calc R
H18B H 0.5807 0.4039 0.9806 0.028 Uiso 1 1 calc R
C19 C 0.04488(18) 0.73098(15) 0.94609(10) 0.0193(4) Uani 1 1 d .
H19A H -0.0192 0.6770 0.9676 0.023 Uiso 1 1 calc R
H19B H 0.0569 0.7682 0.9847 0.023 Uiso 1 1 calc R
C1 C 0.58582(19) 0.78619(16) 0.68776(10) 0.0227(4) Uani 1 1 d .
H1A H 0.6701 0.8111 0.6606 0.027 Uiso 1 1 calc R
H1B H 0.5223 0.8506 0.6891 0.027 Uiso 1 1 calc R
C2 C -0.00859(19) 0.81336(16) 0.88463(11) 0.0233(4) Uani 1 1 d .
H2A H 0.0502 0.8723 0.8671 0.028 Uiso 1 1 calc R
H2B H -0.0955 0.8456 0.9034 0.028 Uiso 1 1 calc R
C3 C 0.60393(18) 0.73015(16) 0.76518(10) 0.0209(4) Uani 1 1 d .
H3A H 0.6298 0.7825 0.7906 0.025 Uiso 1 1 calc R
H3B H 0.6745 0.6706 0.7640 0.025 Uiso 1 1 calc R
C4 C -0.26242(18) 0.17718(17) 0.73197(14) 0.0297(5) Uani 1 1 d .
H4A H -0.3568 0.1729 0.7502 0.036 Uiso 1 1 calc R
H4B H -0.2470 0.1697 0.6804 0.036 Uiso 1 1 calc R
C5 C -0.18486(18) 0.08464(16) 0.77651(13) 0.0267(4) Uani 1 1 d .
H5A H -0.2071 0.0148 0.7691 0.032 Uiso 1 1 calc R
H5B H -0.2093 0.0862 0.8289 0.032 Uiso 1 1 calc R
C6 C 0.53694(19) 0.71048(17) 0.64837(10) 0.0227(4) Uani 1 1 d .
H6A H 0.6054 0.6507 0.6419 0.027 Uiso 1 1 calc R
H6B H 0.5213 0.7508 0.5993 0.027 Uiso 1 1 calc R
C7 C 0.4724(2) 0.27075(16) 1.00955(11) 0.0272(4) Uani 1 1 d .
H7A H 0.5099 0.2421 1.0552 0.033 Uiso 1 1 calc R
H7B H 0.4631 0.2087 0.9878 0.033 Uiso 1 1 calc R
C8 C 0.3385(2) 0.33016(17) 1.02691(11) 0.0280(4) Uani 1 1 d .
H8A H 0.3467 0.3877 1.0530 0.034 Uiso 1 1 calc R
H8B H 0.2792 0.2788 1.0594 0.034 Uiso 1 1 calc R

loop_
_atom_site_aniso_label
_atom_site_aniso_U_11
_atom_site_aniso_U_22
_atom_site_aniso_U_33
_atom_site_aniso_U_23
_atom_site_aniso_U_13
_atom_site_aniso_U_12
Pt1 0.00798(3) 0.01235(4) 0.00937(4) -0.00013(2) -0.00260(2) 0.00060(2)
Ru2 0.00766(6) 0.01009(6) 0.00764(6) -0.00097(5) -0.00199(5) 0.00019(5)
S3 0.01085(18) 0.0187(2) 0.00970(18) -0.00013(15) -0.00102(15) 0.00031(15)
Cl4 0.00812(17) 0.01692(19) 0.01550(18) -0.00412(15) -0.00276(14) 0.00141(14)
Cl5 0.01328(18) 0.01757(19) 0.01242(18) -0.00405(15) 0.00220(14) -0.00347(15)
Cl6 0.01126(18) 0.0206(2) 0.0197(2) -0.00089(16) 0.00135(15) 0.00333(15)
Cl7 0.0171(2) 0.0234(2) 0.01497(19) 0.00171(16) -0.00809(16) 0.00325(16)
P8 0.01076(19) 0.0118(2) 0.00910(18) -0.00173(15) -0.00239(15) -0.00061(15)
P9 0.00902(18) 0.01107(19) 0.00937(18) -0.00130(15) -0.00263(15) 0.00023(15)
Cl10 0.0422(3) 0.0384(3) 0.0429(3) -0.0009(2) -0.0173(3) -0.0143(2)
Cl11 0.0661(4) 0.0345(3) 0.0546(4) -0.0226(3) -0.0210(3) 0.0057(3)
C0AA 0.0114(7) 0.0143(8) 0.0109(7) -0.0036(6) -0.0023(6) 0.0012(6)
C1AA 0.0197(9) 0.0191(9) 0.0131(8) 0.0016(7) -0.0017(7) -0.0004(7)
C20 0.0108(8) 0.0156(8) 0.0178(8) -0.0011(7) -0.0035(6) 0.0004(6)
C23 0.0381(13) 0.0278(12) 0.0591(16) -0.0135(11) -0.0147(11) -0.0061(10)
C24 0.0155(8) 0.0200(9) 0.0123(8) -0.0032(7) 0.0003(6) -0.0001(7)
C25 0.0137(8) 0.0147(8) 0.0112(8) -0.0020(6) -0.0013(6) 0.0016(6)
C30 0.0250(10) 0.0204(9) 0.0194(9) -0.0075(7) -0.0034(7) 0.0082(7)
C34 0.0216(10) 0.0286(11) 0.0269(10) 0.0064(8) -0.0124(8) 0.0037(8)
C36 0.0139(8) 0.0124(8) 0.0122(8) -0.0004(6) -0.0041(6) -0.0002(6)
C37 0.0278(10) 0.0181(9) 0.0140(8) 0.0031(7) -0.0054(7) -0.0043(7)
C51 0.0099(8) 0.0202(9) 0.0306(10) -0.0038(8) -0.0020(7) 0.0018(7)
C52 0.0315(11) 0.0250(10) 0.0200(9) 0.0048(8) -0.0148(8) -0.0036(8)
C53 0.0157(8) 0.0206(9) 0.0179(9) 0.0029(7) -0.0072(7) -0.0007(7)
C55 0.0228(9) 0.0153(8) 0.0151(8) -0.0040(7) -0.0048(7) 0.0050(7)
O1 0.0131(6) 0.0352(8) 0.0153(6) 0.0029(6) -0.0002(5) 0.0080(5)
C2AA 0.0078(7) 0.0152(8) 0.0138(8) -0.0044(6) 0.0007(6) -0.0015(6)
C3AA 0.0091(7) 0.0142(8) 0.0130(8) -0.0013(6) -0.0024(6) -0.0010(6)
C4AA 0.0157(8) 0.0151(8) 0.0118(8) -0.0018(6) -0.0065(6) -0.0005(6)
C5AA 0.0127(8) 0.0130(8) 0.0127(8) -0.0039(6) -0.0008(6) 0.0000(6)
C6AA 0.0172(8) 0.0188(9) 0.0137(8) -0.0035(7) -0.0023(7) -0.0058(7)
C7AA 0.0183(9) 0.0251(9) 0.0118(8) -0.0006(7) -0.0020(7) -0.0083(7)
C8AA 0.0118(8) 0.0144(8) 0.0131(8) -0.0031(6) -0.0011(6) -0.0023(6)
C9 0.0237(9) 0.0223(9) 0.0137(8) -0.0051(7) -0.0016(7) -0.0022(7)
C10 0.0210(9) 0.0209(9) 0.0147(8) -0.0065(7) -0.0050(7) 0.0057(7)
C11 0.0124(8) 0.0141(8) 0.0277(10) -0.0018(7) -0.0054(7) -0.0016(6)
C12 0.0186(8) 0.0189(9) 0.0130(8) -0.0056(7) -0.0015(7) -0.0001(7)
C13 0.0218(9) 0.0229(10) 0.0191(9) 0.0054(7) -0.0085(7) -0.0059(7)
C14 0.0187(9) 0.0232(9) 0.0212(9) -0.0015(7) -0.0004(7) -0.0072(7)
C15 0.0190(9) 0.0253(10) 0.0189(9) -0.0056(7) -0.0086(7) 0.0057(7)
C16 0.0236(9) 0.0215(9) 0.0146(8) -0.0065(7) -0.0009(7) 0.0017(7)
C17 0.0231(10) 0.0267(10) 0.0273(10) -0.0113(8) -0.0089(8) 0.0106(8)
C18 0.0247(10) 0.0242(10) 0.0248(10) -0.0080(8) -0.0155(8) 0.0053(8)
C19 0.0215(9) 0.0189(9) 0.0168(8) -0.0075(7) 0.0043(7) -0.0020(7)
C1 0.0186(9) 0.0258(10) 0.0227(10) -0.0021(8) 0.0007(7) -0.0094(7)
C2 0.0236(10) 0.0208(9) 0.0248(10) -0.0089(8) -0.0015(8) 0.0059(7)
C3 0.0156(8) 0.0245(10) 0.0241(10) -0.0054(8) -0.0029(7) -0.0067(7)
C4 0.0112(8) 0.0252(10) 0.0538(14) -0.0077(10) -0.0079(9) -0.0016(7)
C5 0.0153(9) 0.0198(10) 0.0436(12) -0.0024(9) -0.0020(8) -0.0068(7)
C6 0.0219(9) 0.0308(10) 0.0141(8) -0.0034(7) 0.0036(7) -0.0085(8)
C7 0.0408(12) 0.0173(9) 0.0264(10) 0.0001(8) -0.0220(9) 0.0018(8)
C8 0.0319(11) 0.0298(11) 0.0185(9) 0.0089(8) -0.0088(8) -0.0067(9)

loop_
_atom_type_symbol
_atom_type_description
_atom_type_scat_dispersion_real
_atom_type_scat_dispersion_imag
_atom_type_scat_source
C C 0.0033 0.0016 'International Tables Vol C Tables 4.2.6.8 and 6.1.1.4'
H H 0.0000 0.0000 'International Tables Vol C Tables 4.2.6.8 and 6.1.1.4'
Cl Cl 0.1484 0.1585 'International Tables Vol C Tables 4.2.6.8 and 6.1.1.4'
O O 0.0106 0.0060 'International Tables Vol C Tables 4.2.6.8 and 6.1.1.4'
P P 0.1023 0.0942 'International Tables Vol C Tables 4.2.6.8 and 6.1.1.4'
Pt Pt -1.7033 8.3905 'International Tables Vol C Tables 4.2.6.8 and 6.1.1.4'
Ru Ru -1.2594 0.8363 'International Tables Vol C Tables 4.2.6.8 and 6.1.1.4'
S S 0.1246 0.1234 'International Tables Vol C Tables 4.2.6.8 and 6.1.1.4'

loop_
_exptl_crystal_face_index_h
_exptl_crystal_face_index_k
_exptl_crystal_face_index_l
_exptl_crystal_face_perp_dist
0 1 0 0.061
0 1 1 0.051
0 0 1 0.101
0 -1 0 0.079
0 -1 -1 0.114
0 0 -1 0.118
1 0 -1 0.095
-1 0 -1 0.094
-1 0 1 0.124

loop_
_geom_angle_atom_site_label_1
_geom_angle_atom_site_label_2
_geom_angle_atom_site_label_3
_geom_angle
S3 Pt1 Cl6 175.843(15)
S3 Pt1 Cl7 87.584(17)
Cl6 Pt1 Cl7 89.290(17)
C2AA Pt1 S3 93.68(5)
C2AA Pt1 Cl6 89.53(5)
C2AA Pt1 Cl7 177.84(5)
Cl4 Ru2 Cl5 156.378(15)
Cl4 Ru2 P8 86.607(16)
Cl4 Ru2 P9 89.498(16)
Cl5 Ru2 P8 89.140(16)
Cl5 Ru2 P9 86.166(16)
P9 Ru2 P8 158.910(15)
C2AA Ru2 Cl4 101.28(5)
C2AA Ru2 Cl5 102.34(5)
C2AA Ru2 P8 101.27(6)
C2AA Ru2 P9 99.82(6)
O1 S3 Pt1 116.35(5)
O1 S3 C9 109.07(9)
O1 S3 C14 109.57(9)
C9 S3 Pt1 112.16(6)
C9 S3 C14 100.14(9)
C14 S3 Pt1 108.30(7)
C4AA P8 Ru2 108.79(6)
C5AA P8 Ru2 111.80(6)
C5AA P8 C4AA 105.03(8)
C8AA P8 Ru2 117.04(6)
C8AA P8 C4AA 101.61(8)
C8AA P8 C5AA 111.34(8)
C0AA P9 Ru2 113.28(6)
C0AA P9 C36 103.79(7)
C36 P9 Ru2 110.62(6)
C3AA P9 Ru2 113.77(6)
C3AA P9 C0AA 111.69(8)
C3AA P9 C36 102.68(7)
P9 C0AA H0AA 106.2
C25 C0AA P9 110.84(11)
C25 C0AA H0AA 106.2
C25 C0AA C55 109.79(14)
C55 C0AA P9 117.02(12)
C55 C0AA H0AA 106.2
H1AA C1AA H1AB 108.1
C36 C1AA H1AA 109.6
C36 C1AA H1AB 109.6
C37 C1AA H1AA 109.6
C37 C1AA H1AB 109.6
C37 C1AA C36 110.42(15)
H20A C20 H20B 108.3
C51 C20 H20A 109.8
C51 C20 H20B 109.8
C51 C20 C3AA 109.24(14)
C3AA C20 H20A 109.8
C3AA C20 H20B 109.8
Cl10 C23 H23A 109.1
Cl10 C23 H23B 109.1
Cl11 C23 Cl10 112.29(13)
Cl11 C23 H23A 109.1
Cl11 C23 H23B 109.1
H23A C23 H23B 107.9
H24A C24 H24B 108.0
C25 C24 H24A 109.4
C25 C24 H24B 109.4
C16 C24 H24A 109.4
C16 C24 H24B 109.4
C16 C24 C25 111.05(14)
C0AA C25 H25A 109.5
C0AA C25 H25B 109.5
C24 C25 C0AA 110.77(14)
C24 C25 H25A 109.5
C24 C25 H25B 109.5
H25A C25 H25B 108.1
H30A C30 H30B 107.9
C55 C30 H30A 109.2
C55 C30 H30B 109.2
C16 C30 H30A 109.2
C16 C30 H30B 109.2
C16 C30 C55 112.09(15)
H34A C34 H34B 108.0
C52 C34 H34A 109.4
C52 C34 H34B 109.4
C52 C34 C53 111.08(16)
C53 C34 H34A 109.4
C53 C34 H34B 109.4
P9 C36 H36 106.2
C1AA C36 P9 115.33(12)
C1AA C36 H36 106.2
C53 C36 P9 112.31(11)
C53 C36 C1AA 109.92(14)
C53 C36 H36 106.2
C1AA C37 H37A 109.3
C1AA C37 H37B 109.3
H37A C37 H37B 107.9
C52 C37 C1AA 111.77(15)
C52 C37 H37A 109.3
C52 C37 H37B 109.3
C20 C51 H51A 109.3
C20 C51 H51B 109.3
H51A C51 H51B 108.0
C4 C51 C20 111.52(15)
C4 C51 H51A 109.3
C4 C51 H51B 109.3
C34 C52 C37 111.05(16)
C34 C52 H52A 109.4
C34 C52 H52B 109.4
C37 C52 H52A 109.4
C37 C52 H52B 109.4
H52A C52 H52B 108.0
C34 C53 C36 110.59(15)
C34 C53 H53A 109.5
C34 C53 H53B 109.5
C36 C53 H53A 109.5
C36 C53 H53B 109.5
H53A C53 H53B 108.1
C0AA C55 H55A 109.6
C0AA C55 H55B 109.6
C30 C55 C0AA 110.31(15)
C30 C55 H55A 109.6
C30 C55 H55B 109.6
H55A C55 H55B 108.1
Ru2 C2AA Pt1 177.57(10)
P9 C3AA H3AA 104.7
C20 C3AA P9 114.96(11)
C20 C3AA H3AA 104.7
C20 C3AA C11 110.85(14)
C11 C3AA P9 115.47(11)
C11 C3AA H3AA 104.7
P8 C4AA H4AA 106.4
C13 C4AA P8 111.83(12)
C13 C4AA H4AA 106.4
C13 C4AA C15 110.82(15)
C15 C4AA P8 114.41(12)
C15 C4AA H4AA 106.4
P8 C5AA H5AA 105.2
C10 C5AA P8 111.17(11)
C10 C5AA H5AA 105.2
C10 C5AA C12 110.44(14)
C12 C5AA P8 118.50(12)
C12 C5AA H5AA 105.2
H6AA C6AA H6AB 108.1
C8AA C6AA H6AA 109.5
C8AA C6AA H6AB 109.5
C3 C6AA H6AA 109.5
C3 C6AA H6AB 109.5
C3 C6AA C8AA 110.69(14)
H7AA C7AA H7AB 108.2
C8AA C7AA H7AA 109.8
C8AA C7AA H7AB 109.8
C8AA C7AA C6 109.41(15)
C6 C7AA H7AA 109.8
C6 C7AA H7AB 109.8
P8 C8AA H8AA 105.3
C6AA C8AA P8 113.33(11)
C6AA C8AA H8AA 105.3
C7AA C8AA P8 115.83(12)
C7AA C8AA C6AA 110.70(14)
C7AA C8AA H8AA 105.3
S3 C9 H9A 109.5
S3 C9 H9B 109.5
S3 C9 H9C 109.5
H9A C9 H9B 109.5
H9A C9 H9C 109.5
H9B C9 H9C 109.5
C5AA C10 H10A 109.5
C5AA C10 H10B 109.5
H10A C10 H10B 108.1
C17 C10 C5AA 110.57(15)
C17 C10 H10A 109.5
C17 C10 H10B 109.5
C3AA C11 H11A 109.7
C3AA C11 H11B 109.7
C3AA C11 C5 109.97(15)
H11A C11 H11B 108.2
C5 C11 H11A 109.7
C5 C11 H11B 109.7
C5AA C12 H12A 109.7
C5AA C12 H12B 109.7
H12A C12 H12B 108.2
C19 C12 C5AA 109.61(14)
C19 C12 H12A 109.7
C19 C12 H12B 109.7
C4AA C13 H13A 109.4
C4AA C13 H13B 109.4
C4AA C13 C8 110.98(15)
H13A C13 H13B 108.0
C8 C13 H13A 109.4
C8 C13 H13B 109.4
S3 C14 H14A 109.5
S3 C14 H14B 109.5
S3 C14 H14C 109.5
H14A C14 H14B 109.5
H14A C14 H14C 109.5
H14B C14 H14C 109.5
C4AA C15 H15A 109.5
C4AA C15 H15B 109.5
H15A C15 H15B 108.1
C18 C15 C4AA 110.80(15)
C18 C15 H15A 109.5
C18 C15 H15B 109.5
C24 C16 C30 111.31(15)
C24 C16 H16A 109.4
C24 C16 H16B 109.4
C30 C16 H16A 109.4
C30 C16 H16B 109.4
H16A C16 H16B 108.0
C10 C17 H17A 109.5
C10 C17 H17B 109.5
H17A C17 H17B 108.1
C2 C17 C10 110.78(16)
C2 C17 H17A 109.5
C2 C17 H17B 109.5
C15 C18 H18A 109.3
C15 C18 H18B 109.3
H18A C18 H18B 108.0
C7 C18 C15 111.58(16)
C7 C18 H18A 109.3
C7 C18 H18B 109.3
C12 C19 H19A 109.3
C12 C19 H19B 109.3
H19A C19 H19B 107.9
C2 C19 C12 111.72(15)
C2 C19 H19A 109.3
C2 C19 H19B 109.3
H1A C1 H1B 108.0
C3 C1 H1A 109.4
C3 C1 H1B 109.4
C3 C1 C6 111.31(16)
C6 C1 H1A 109.4
C6 C1 H1B 109.4
C17 C2 H2A 109.3
C17 C2 H2B 109.3
C19 C2 C17 111.79(16)
C19 C2 H2A 109.3
C19 C2 H2B 109.3
H2A C2 H2B 107.9
C6AA C3 H3A 109.6
C6AA C3 H3B 109.6
C1 C3 C6AA 110.33(15)
C1 C3 H3A 109.6
C1 C3 H3B 109.6
H3A C3 H3B 108.1
C51 C4 H4A 109.3
C51 C4 H4B 109.3
H4A C4 H4B 108.0
C5 C4 C51 111.65(17)
C5 C4 H4A 109.3
C5 C4 H4B 109.3
C11 C5 H5A 109.4
C11 C5 H5B 109.4
C4 C5 C11 111.33(16)
C4 C5 H5A 109.4
C4 C5 H5B 109.4
H5A C5 H5B 108.0
C7AA C6 H6A 109.1
C7AA C6 H6B 109.1
C1 C6 C7AA 112.62(15)
C1 C6 H6A 109.1
C1 C6 H6B 109.1
H6A C6 H6B 107.8
C18 C7 H7A 109.5
C18 C7 H7B 109.5
C18 C7 C8 110.91(16)
H7A C7 H7B 108.0
C8 C7 H7A 109.5
C8 C7 H7B 109.5
C13 C8 H8A 109.4
C13 C8 H8B 109.4
C7 C8 C13 111.20(17)
C7 C8 H8A 109.4
C7 C8 H8B 109.4
H8A C8 H8B 108.0

loop_
_geom_bond_atom_site_label_1
_geom_bond_atom_site_label_2
_geom_bond_distance
Pt1 S3 2.2379(4)
Pt1 Cl6 2.3189(4)
Pt1 Cl7 2.3333(5)
Pt1 C2AA 1.9185(17)
Ru2 Cl4 2.3359(4)
Ru2 Cl5 2.3531(4)
Ru2 P8 2.4395(5)
Ru2 P9 2.4362(5)
Ru2 C2AA 1.6823(16)
S3 O1 1.4638(13)
S3 C9 1.7779(18)
S3 C14 1.7839(19)
P8 C4AA 1.8668(17)
P8 C5AA 1.8526(17)
P8 C8AA 1.8480(17)
P9 C0AA 1.8528(17)
P9 C36 1.8663(17)
P9 C3AA 1.8471(16)
Cl10 C23 1.765(2)
Cl11 C23 1.757(2)
C0AA H0AA 1.0000
C0AA C25 1.535(2)
C0AA C55 1.543(2)
C1AA H1AA 0.9900
C1AA H1AB 0.9900
C1AA C36 1.538(2)
C1AA C37 1.536(2)
C20 H20A 0.9900
C20 H20B 0.9900
C20 C51 1.532(2)
C20 C3AA 1.534(2)
C23 H23A 0.9900
C23 H23B 0.9900
C24 H24A 0.9900
C24 H24B 0.9900
C24 C25 1.532(2)
C24 C16 1.521(3)
C25 H25A 0.9900
C25 H25B 0.9900
C30 H30A 0.9900
C30 H30B 0.9900
C30 C55 1.536(2)
C30 C16 1.525(3)
C34 H34A 0.9900
C34 H34B 0.9900
C34 C52 1.526(3)
C34 C53 1.536(2)
C36 H36 1.0000
C36 C53 1.537(2)
C37 H37A 0.9900
C37 H37B 0.9900
C37 C52 1.527(3)
C51 H51A 0.9900
C51 H51B 0.9900
C51 C4 1.526(3)
C52 H52A 0.9900
C52 H52B 0.9900
C53 H53A 0.9900
C53 H53B 0.9900
C55 H55A 0.9900
C55 H55B 0.9900
C3AA H3AA 1.0000
C3AA C11 1.535(2)
C4AA H4AA 1.0000
C4AA C13 1.533(2)
C4AA C15 1.540(2)
C5AA H5AA 1.0000
C5AA C10 1.536(2)
C5AA C12 1.540(2)
C6AA H6AA 0.9900
C6AA H6AB 0.9900
C6AA C8AA 1.539(2)
C6AA C3 1.532(2)
C7AA H7AA 0.9900
C7AA H7AB 0.9900
C7AA C8AA 1.532(2)
C7AA C6 1.533(2)
C8AA H8AA 1.0000
C9 H9A 0.9800
C9 H9B 0.9800
C9 H9C 0.9800
C10 H10A 0.9900
C10 H10B 0.9900
C10 C17 1.532(2)
C11 H11A 0.9900
C11 H11B 0.9900
C11 C5 1.535(2)
C12 H12A 0.9900
C12 H12B 0.9900
C12 C19 1.535(2)
C13 H13A 0.9900
C13 H13B 0.9900
C13 C8 1.533(3)
C14 H14A 0.9800
C14 H14B 0.9800
C14 H14C 0.9800
C15 H15A 0.9900
C15 H15B 0.9900
C15 C18 1.535(2)
C16 H16A 0.9900
C16 H16B 0.9900
C17 H17A 0.9900
C17 H17B 0.9900
C17 C2 1.529(3)
C18 H18A 0.9900
C18 H18B 0.9900
C18 C7 1.520(3)
C19 H19A 0.9900
C19 H19B 0.9900
C19 C2 1.521(3)
C1 H1A 0.9900
C1 H1B 0.9900
C1 C3 1.520(3)
C1 C6 1.523(3)
C2 H2A 0.9900
C2 H2B 0.9900
C3 H3A 0.9900
C3 H3B 0.9900
C4 H4A 0.9900
C4 H4B 0.9900
C4 C5 1.522(3)
C5 H5A 0.9900
C5 H5B 0.9900
C6 H6A 0.9900
C6 H6B 0.9900
C7 H7A 0.9900
C7 H7B 0.9900
C7 C8 1.525(3)
C8 H8A 0.9900
C8 H8B 0.9900

loop_
_geom_torsion_atom_site_label_1
_geom_torsion_atom_site_label_2
_geom_torsion_atom_site_label_3
_geom_torsion_atom_site_label_4
_geom_torsion
Ru2 P8 C4AA C13 -52.98(14)
Ru2 P8 C4AA C15 74.04(13)
Ru2 P8 C5AA C10 -76.77(12)
Ru2 P8 C5AA C12 153.70(11)
Ru2 P8 C8AA C6AA -177.17(10)
Ru2 P8 C8AA C7AA 53.30(14)
Ru2 P9 C0AA C25 -79.08(12)
Ru2 P9 C0AA C55 153.98(11)
Ru2 P9 C36 C1AA 70.73(13)
Ru2 P9 C36 C53 -56.27(13)
Ru2 P9 C3AA C20 50.10(14)
Ru2 P9 C3AA C11 -178.87(11)
P8 C4AA C13 C8 -175.36(14)
P8 C4AA C15 C18 177.22(13)
P8 C5AA C10 C17 167.84(13)
P8 C5AA C12 C19 -172.24(12)
P9 C0AA C25 C24 170.79(12)
P9 C0AA C55 C30 -175.61(12)
P9 C36 C53 C34 -172.04(13)
P9 C3AA C11 C5 168.57(13)
C0AA P9 C36 C1AA -167.46(13)
C0AA P9 C36 C53 65.54(14)
C0AA P9 C3AA C20 -79.69(14)
C0AA P9 C3AA C11 51.35(14)
C1AA C36 C53 C34 58.1(2)
C1AA C37 C52 C34 -55.0(2)
C20 C51 C4 C5 55.4(2)
C20 C3AA C11 C5 -58.46(19)
C25 C0AA C55 C30 56.94(19)
C25 C24 C16 C30 -55.1(2)
C36 P9 C0AA C25 160.89(12)
C36 P9 C0AA C55 33.95(14)
C36 P9 C3AA C20 169.67(12)
C36 P9 C3AA C11 -59.29(14)
C36 C1AA C37 C52 56.2(2)
C37 C1AA C36 P9 174.48(12)
C37 C1AA C36 C53 -57.32(19)
C51 C20 C3AA P9 -167.89(12)
C51 C20 C3AA C11 58.88(19)
C51 C4 C5 C11 -54.4(2)
C52 C34 C53 C36 -57.3(2)
C53 C34 C52 C37 55.4(2)
C55 C0AA C25 C24 -58.39(18)
C55 C30 C16 C24 54.5(2)
C3AA P9 C0AA C25 50.96(14)
C3AA P9 C0AA C55 -75.98(14)
C3AA P9 C36 C1AA -51.02(14)
C3AA P9 C36 C53 -178.02(12)
C3AA C20 C51 C4 -57.0(2)
C3AA C11 C5 C4 55.7(2)
C4AA P8 C5AA C10 165.42(12)
C4AA P8 C5AA C12 35.89(15)
C4AA P8 C8AA C6AA -58.87(13)
C4AA P8 C8AA C7AA 171.61(13)
C4AA C13 C8 C7 -56.3(2)
C4AA C15 C18 C7 55.7(2)
C5AA P8 C4AA C13 66.85(14)
C5AA P8 C4AA C15 -166.13(13)
C5AA P8 C8AA C6AA 52.51(14)
C5AA P8 C8AA C7AA -77.01(14)
C5AA C10 C17 C2 56.3(2)
C5AA C12 C19 C2 -56.3(2)
C8AA P8 C4AA C13 -177.05(13)
C8AA P8 C4AA C15 -50.03(14)
C8AA P8 C5AA C10 56.23(14)
C8AA P8 C5AA C12 -73.30(14)
C8AA C6AA C3 C1 57.3(2)
C8AA C7AA C6 C1 -55.5(2)
C10 C5AA C12 C19 57.90(18)
C10 C17 C2 C19 -54.7(2)
C12 C5AA C10 C17 -58.5(2)
C12 C19 C2 C17 55.2(2)
C13 C4AA C15 C18 -55.2(2)
C15 C4AA C13 C8 55.7(2)
C15 C18 C7 C8 -56.2(2)
C16 C24 C25 C0AA 57.59(19)
C16 C30 C55 C0AA -55.4(2)
C18 C7 C8 C13 56.3(2)
C3 C6AA C8AA P8 169.36(12)
C3 C6AA C8AA C7AA -58.55(19)
C3 C1 C6 C7AA 55.5(2)
C6 C7AA C8AA P8 -172.63(13)
C6 C7AA C8AA C6AA 56.59(19)
C6 C1 C3 C6AA -55.4(2)
